data_2008464
loop_
_publ_author_name
'Minassian, Fr\'ed\'eric'
'Peloux-L\'eon, Nadia'
'Durif, Andr\'e'
'Vall\'ee, Yannick'

_publ_section_title
;
12-Formyl-9,10-dimethyl-9,10-dihydro-11-thia-9,10-ethanoanthracene
;
_journal_name_full 'Acta Crystallographica Section C'
_journal_page_first 781
_journal_page_last 783
_journal_volume 55
_journal_year 1999
_chemical_formula_sum 'C18 H16 O S'
_chemical_formula_weight 280.38
_space_group_IT_number 14
_symmetry_cell_setting monoclinic
_symmetry_space_group_name_Hall '-P 2yn'
_symmetry_space_group_name_H-M 'P 1 21/n 1'
_cell_angle_alpha 90.00
_cell_angle_beta 107.68(3)
_cell_angle_gamma 90.00
_cell_formula_units_Z 8
_cell_length_a 14.149(5)
_cell_length_b 12.760(3)
_cell_length_c 16.754(7)
_cell_measurement_temperature 293
_cell_volume 2882(2)
_diffrn_ambient_temperature 293
_exptl_crystal_density_diffrn 1.292
_cod_original_sg_symbol_H-M 'P 21/n'
_cod_database_code 2008464

loop_
_symmetry_equiv_pos_as_xyz
'  +x,  +y,  +z'
1/2-x,1/2+y,1/2-z
'  -x,  -y,  -z'
1/2+x,1/2-y,1/2+z

loop_
_atom_site_label
_atom_site_fract_x
_atom_site_fract_y
_atom_site_fract_z
_atom_site_U_iso_or_equiv
_atom_site_adp_type
_atom_site_calc_flag
_atom_site_calc_attached_atom
_atom_site_refinement_flags
_atom_site_occupancy
S11 .29140(2) .29402(3) .88724(2) .04941(8) Uani d ? . 1.000
O14 .32210(9) .54790(10) .83247(8) .0838(4) Uani d ? . 1.000
C1 .18320(10) .18200(10) 1.04730(9) .0584(4) Uani d ? . 1.000
C2 .17350(10) .2200(2) 1.12249(9) .0767(5) Uani d ? . 1.000
C3 .15420(10) .3222(2) 1.13154(9) .0749(5) Uani d ? . 1.000
C4 .14400(10) .39200(10) 1.06649(9) .0612(4) Uani d ? . 1.000
C5 -.00829(9) .41520(10) .78174(8) .0453(3) Uani d ? . 1.000
C6 -.06836(9) .35610(10) .71670(8) .0499(3) Uani d ? . 1.000
C7 -.04820(10) .25280(10) .70775(8) .0480(3) Uani d ? . 1.000
C8 .03332(9) .20540(10) .76436(8) .0428(3) Uani d ? . 1.000
C9 .18151(8) .21991(9) .89704(7) .0378(3) Uani d ? . 1.000
C10 .14439(8) .42471(9) .91431(8) .0409(3) Uani d ? . 1.000
C12 .25050(9) .42560(10) .90372(8) .0459(3) Uani d ? . 1.000
C13 .25620(10) .48790(10) .82950(10) .0549(4) Uani d ? . 1.000
C15 .20340(10) .10440(10) .88710(10) .0566(4) Uani d ? . 1.000
C16 .11650(10) .53890(10) .92450(10) .0616(4) Uani d ? . 1.000
C17 .17235(8) .25130(10) .98084(7) .0414(3) Uani d ? . 1.000
C18 .15233(8) .35710(10) .99011(7) .0431(3) Uani d ? . 1.000
C19 .09331(8) .26332(9) .83048(7) .0337(2) Uani d ? . 1.000
C20 .07291(8) .36942(9) .83940(7) .0346(2) Uani d ? . 1.000
H1 .1950(10) .1070(10) 1.0370(10) .077(5) Uiso d ? . 1.000
H2 .1760(10) .163(2) 1.1680(10) .103(7) Uiso d ? . 1.000
H3 .145(2) .351(2) 1.1880(10) .098(6) Uiso d ? . 1.000
H4 .1290(10) .4720(10) 1.0700(10) .079(5) Uiso d ? . 1.000
H5 -.0220(10) .4900(10) .7860(10) .061(4) Uiso d ? . 1.000
H6 -.1270(10) .3850(10) .6790(10) .069(5) Uiso d ? . 1.000
H7 -.0870(10) .2120(10) .6640(10) .062(5) Uiso d ? . 1.000
H8 .0490(10) .1310(10) .7595(9) .055(4) Uiso d ? . 1.000
H9 .3020(10) .4630(10) .9521(9) .056(4) Uiso d ? . 1.000
H10 .1990(10) .469(2) .7740(10) .085(6) Uiso d ? . 1.000
H11 .2600(10) .0830(10) .9300(10) .075(5) Uiso d ? . 1.000
H12 .2150(10) .0920(10) .8310(10) .072(5) Uiso d ? . 1.000
H13 .1510(10) .0620(10) .8930(10) .070(5) Uiso d ? . 1.000
H14 .1140(10) .5740(10) .8690(10) .068(5) Uiso d ? . 1.000
H15 .1680(10) .5700(10) .9700(10) .078(5) Uiso d ? . 1.000
H16 .0530(10) .5430(10) .9330(10) .076(5) Uiso d ? . 1.000
S11' .31007(2) .91174(2) 1.11768(2) .04535(7) Uani d ? . 1.000
O14' .56084(8) .94830(10) 1.12508(8) .0752(3) Uani d ? . 1.000
C1' .09063(9) .82290(10) .93884(8) .0477(3) Uani d ? . 1.000
C2' .06460(10) .83250(10) .85300(9) .0562(4) Uani d ? . 1.000
C3' .13570(10) .82810(10) .81279(8) .0550(4) Uani d ? . 1.000
C4' .23460(10) .81440(10) .85782(7) .0464(3) Uani d ? . 1.000
C5' .43410(10) .61520(10) 1.07219(9) .0505(3) Uani d ? . 1.000
C6' .42870(10) .53640(10) 1.12770(10) .0624(4) Uani d ? . 1.000
C7' .35750(10) .53990(10) 1.16806(9) .0622(4) Uani d ? . 1.000
C8' .29020(10) .62250(10) 1.15425(8) .0506(3) Uani d ? . 1.000
C9' .22749(8) .79623(9) 1.07914(7) .0388(3) Uani d ? . 1.000
C10' .36794(8) .79039(9) 1.00034(7) .0364(2) Uani d ? . 1.000
C12' .39482(8) .89208(9) 1.05684(8) .0400(3) Uani d ? . 1.000
C13' .49740(10) .88540(10) 1.11914(9) .0515(3) Uani d ? . 1.000
C15' .14900(10) .80080(10) 1.12374(9) .0578(4) Uani d ? . 1.000
C16' .44270(10) .78010(10) .95186(9) .0508(3) Uani d ? . 1.000
C17' .18955(8) .80869(9) .98496(7) .0363(2) Uani d ? . 1.000
C18' .26237(8) .80492(9) .94443(7) .0360(2) Uani d ? . 1.000
C19' .29542(9) .70195(9) 1.09922(7) .0389(3) Uani d ? . 1.000
C20' .36746(8) .69854(9) 1.05795(7) .0380(3) Uani d ? . 1.000
H1' .0400(10) .8240(10) .9670(10) .062(5) Uiso d ? . 1.000
H2' -.0060(10) .8450(10) .8190(10) .074(5) Uiso d ? . 1.000
H3' .1140(10) .8340(10) .7500(10) .074(5) Uiso d ? . 1.000
H4' .2870(10) .8160(10) .8290(10) .061(5) Uiso d ? . 1.000
H5' .4840(10) .6110(10) 1.0390(10) .079(5) Uiso d ? . 1.000
H6' .4750(10) .481(2) 1.1380(10) .082(6) Uiso d ? . 1.000
H7' .3500(10) .4840(10) 1.2040(10) .073(5) Uiso d ? . 1.000
H8' .2370(10) .6270(10) 1.1828(9) .051(4) Uiso d ? . 1.000
H9' .3910(10) .9550(10) 1.0194(9) .056(4) Uiso d ? . 1.000
H10' .5090(10) .8230(10) 1.1580(10) .076(5) Uiso d ? . 1.000
H11' .1100(10) .8660(10) 1.1117(9) .063(5) Uiso d ? . 1.000
H12' .1780(10) .7980(10) 1.1850(10) .072(5) Uiso d ? . 1.000
H13' .1020(10) .7450(10) 1.1050(10) .072(5) Uiso d ? . 1.000
H14' .5100(10) .7720(10) .9910(10) .066(5) Uiso d ? . 1.000
H15' .4430(10) .8450(10) .9190(10) .068(5) Uiso d ? . 1.000
H16' .4220(10) .7180(10) .9160(10) .072(5) Uiso d ? . 1.000

loop_
_atom_site_aniso_label
_atom_site_aniso_U_11
_atom_site_aniso_U_22
_atom_site_aniso_U_33
_atom_site_aniso_U_12
_atom_site_aniso_U_13
_atom_site_aniso_U_23
S11 .03210(10) .0555(2) .0641(2) .00610(10) .01960(10) .00740(10)
O14 .0862(7) .0772(7) .0990(8) -.0312(6) .0445(6) .0032(6)
C1 .0352(6) .0840(10) .0507(7) .0057(6) .0050(5) .0235(7)
C2 .0393(7) .144(2) .0422(7) .0013(9) .0056(5) .0267(9)
C3 .0439(7) .141(2) .0364(6) -.0074(9) .0067(5) -.0077(9)
C4 .0395(6) .0910(10) .0523(7) -.0098(7) .0128(5) -.0242(7)
C5 .0370(5) .0378(6) .0579(7) .0039(5) .0098(5) .0130(5)
C6 .0367(6) .0604(8) .0463(6) .0002(5) .0030(5) .0166(6)
C7 .0428(6) .0603(8) .0372(6) -.0094(6) .0065(5) -.0018(5)
C8 .0450(6) .0425(6) .0409(5) -.0033(5) .0129(4) -.0061(5)
C9 .0334(5) .0370(5) .0425(5) .0050(4) .0105(4) .0041(4)
C10 .0329(5) .0364(6) .0527(6) -.0032(4) .0121(4) -.0068(5)
C12 .0336(5) .0483(6) .0544(7) -.0080(5) .0111(5) -.0034(5)
C13 .0534(7) .0532(7) .0610(7) -.0053(6) .0218(6) .0018(6)
C15 .0566(7) .0422(7) .0701(9) .0158(6) .0177(6) .0078(6)
C16 .0564(8) .0423(7) .0850(10) -.0047(6) .0199(7) -.0199(7)
C17 .0269(4) .0559(7) .0384(5) .0009(5) .0053(4) .0060(5)
C18 .0288(5) .0582(7) .0398(5) -.0056(5) .0069(4) -.0082(5)
C19 .0318(4) .0342(5) .0357(5) .0018(4) .0113(4) .0023(4)
C20 .0295(4) .0342(5) .0402(5) -.0002(4) .0105(4) .0025(4)
S11' .0470(2) .04190(10) .04640(10) -.00480(10) .01300(10) -.00950(10)
O14' .0439(5) .0746(7) .0989(8) -.0189(5) .0095(5) -.0155(6)
C1' .0328(5) .0568(7) .0507(7) -.0021(5) .0087(5) .0055(6)
C2' .0384(6) .0700(9) .0500(7) -.0031(6) -.0018(5) .0129(6)
C3' .0532(7) .0677(8) .0362(6) -.0052(7) .0019(5) .0089(6)
C4' .0474(6) .0570(7) .0345(5) -.0024(5) .0121(4) .0065(5)
C5' .0471(7) .0426(6) .0532(7) .0036(5) .0023(6) .0011(6)
C6' .0637(9) .0422(7) .0639(9) .0020(6) -.0064(7) .0113(6)
C7' .0747(9) .0463(7) .0493(7) -.0106(7) -.0057(7) .0162(6)
C8' .0573(7) .0519(7) .0348(6) -.0155(6) .0025(5) .0051(5)
C9' .0372(5) .0448(6) .0352(5) -.0061(4) .0121(4) -.0007(4)
C10' .0324(5) .0387(5) .0379(5) -.0002(4) .0102(4) .0032(4)
C12' .0359(5) .0359(5) .0454(6) -.0042(4) .0079(4) .0028(5)
C13' .0394(6) .0493(7) .0593(8) -.0036(5) .0051(5) -.0055(6)
C15' .0530(7) .0780(10) .0503(6) -.0077(7) .0272(5) -.0016(7)
C16' .0413(6) .0611(8) .0543(7) .0023(6) .0209(5) .0027(6)
C17' .0333(5) .0390(5) .0353(5) -.0031(4) .0084(4) .0033(4)
C18' .0349(5) .0363(5) .0348(5) -.0023(4) .0076(4) .0034(4)
C19' .0418(5) .0395(5) .0297(5) -.0096(4) .0026(4) .0005(4)
C20' .0376(5) .0352(5) .0351(5) -.0035(4) .0022(4) .0009(4)

loop_
_geom_bond_atom_site_label_1
_geom_bond_atom_site_label_2
_geom_bond_site_symmetry_1
_geom_bond_site_symmetry_2
_geom_bond_distance
_geom_bond_publ_flag
S11 C9 . . 1.8690(10) yes
S11 C12 . . 1.8240(10) yes
O14 C13 . . 1.196(2) no
C1 C2 . . 1.395(2) no
C1 C17 . . 1.393(2) no
C2 C3 . . 1.351(3) no
C3 C4 . . 1.380(3) no
C4 C18 . . 1.393(2) no
C5 C6 . . 1.384(2) no
C5 C20 . . 1.386(2) no
C6 C7 . . 1.367(2) no
C7 C8 . . 1.390(2) no
C8 C19 . . 1.387(2) no
C9 C15 . . 1.526(2) yes
C9 C17 . . 1.503(2) yes
C9 C19 . . 1.504(2) yes
C10 C12 . . 1.565(2) yes
C10 C16 . . 1.532(2) no
C10 C18 . . 1.511(2) no
C10 C20 . . 1.525(2) no
C12 C13 . . 1.498(2) yes
C17 C18 . . 1.397(2) no
C19 C20 . . 1.402(2) no
C1 H1 . . .99(2) no
C2 H2 . . 1.05(2) no
C3 H3 . . 1.05(2) no
C4 H4 . . 1.04(2) no
C5 H5 . . .98(2) no
C6 H6 . . .95(2) no
C7 H7 . . .93(2) no
C8 H8 . . .98(2) no
C12 H9 . . 1.030(10) no
C13 H10 . . 1.05(2) no
C15 H11 . . .94(2) no
C15 H12 . . 1.02(2) no
C15 H13 . . .95(2) no
S11' C9' . . 1.8700(10) yes
S11' C12' . . 1.8120(10) yes
O14' C13' . . 1.186(2) no
C1' C2' . . 1.377(2) no
C1' C17' . . 1.390(2) no
C2' C3' . . 1.370(2) no
C3' C4' . . 1.385(2) no
C4' C18' . . 1.389(2) no
C5' C6' . . 1.388(2) no
C5' C20' . . 1.393(2) no
C6' C7' . . 1.375(3) no
C7' C8' . . 1.391(2) no
C8' C19' . . 1.387(2) no
C9' C15' . . 1.516(2) yes
C9' C17' . . 1.513(2) yes
C9' C19' . . 1.513(2) yes
C10' C12' . . 1.583(2) yes
C10' C16' . . 1.522(2) no
C10' C18' . . 1.514(2) no
C10' C20' . . 1.520(2) no
C12' C13' . . 1.511(2) yes
C17' C18' . . 1.396(2) no
C19' C20' . . 1.395(2) no
C1' H1' . . .97(2) no
C2' H2' . . 1.00(2) no
C3' H3' . . 1.01(2) no
C4' H4' . . .99(2) no
C5' H5' . . 1.03(2) no
C6' H6' . . .94(2) no
C7' H7' . . .96(2) no
C8' H8' . . 1.01(2) no
C12' H9' . . 1.01(2) no
C13' H10' . . 1.01(2) no
C15' H11' . . .99(2) no
C15' H12' . . .99(2) no
C15' H13' . . .96(2) no
C16 H14 . . 1.03(2) no
C16 H15 . . .97(2) no
C16 H16 . . .96(2) no
C16' H14' . . .99(2) no
C16' H15' . . .99(2) no
C16' H16' . . .99(2) no

loop_
_cod_related_entry_id
_cod_related_entry_database
_cod_related_entry_code
1 ChemSpider 9088184

_cod_duplicate_entry 2000070
